data_7244499
loop_
_publ_author_name
'Ou, Guang-Chuan'
'Chen, Hai-Yang'
'Wang, Qiong'
'Zhou, Qiang'
'Zeng, Fei'

_publ_section_title
;
 Structure and absolute configuration of liquid molecules based on
 adamantane derivative cocrystallization
;
_journal_issue 11
_journal_name_full 'RSC Advances'
_journal_page_first 6459
_journal_page_last 6462
_journal_paper_doi 10.1039/D1RA09284G
_journal_volume 12
_journal_year 2022
_chemical_formula_sum 'C55 H68 Cl N O8'
_chemical_formula_weight 906.55
_space_group_crystal_system triclinic
_space_group_IT_number 2
_space_group_name_Hall '-P 1'
_space_group_name_H-M_alt 'P -1'
_atom_sites_solution_hydrogens geom
_audit_creation_method SHELXL-2014/7
_audit_update_record
;
2021-12-06 deposited with the CCDC.	2022-01-31 downloaded from the CCDC.
;
_cell_angle_alpha 66.197(6)
_cell_angle_beta 81.269(7)
_cell_angle_gamma 61.464(6)
_cell_formula_units_Z 2
_cell_length_a 14.435(8)
_cell_length_b 14.541(8)
_cell_length_c 15.528(8)
_cell_measurement_reflns_used 5735
_cell_measurement_temperature 296(2)
_cell_measurement_theta_max 25.55
_cell_measurement_theta_min 2.59
_cell_volume 2616(2)
_computing_cell_refinement 'Bruker SAINT'
_computing_data_collection 'Bruker APEX2'
_computing_data_reduction 'Bruker SAINT'
_computing_molecular_graphics 'Bruker SHELXTL'
_computing_publication_material 'Bruker SHELXTL'
_computing_structure_refinement 'SHELXL-2014/7 (Sheldrick, 2014)'
_computing_structure_solution 'SHELXS-97 (Sheldrick 2008)'
_diffrn_ambient_temperature 296(2)
_diffrn_measured_fraction_theta_full 0.997
_diffrn_measured_fraction_theta_max 0.965
_diffrn_measurement_device_type 'Bruker APEX-II CCD'
_diffrn_measurement_method '\f and \w scans'
_diffrn_radiation_type MoK\a
_diffrn_radiation_wavelength 0.71073
_diffrn_reflns_av_R_equivalents 0.0274
_diffrn_reflns_av_unetI/netI 0.0413
_diffrn_reflns_Laue_measured_fraction_full 0.997
_diffrn_reflns_Laue_measured_fraction_max 0.965
_diffrn_reflns_limit_h_max 18
_diffrn_reflns_limit_h_min -18
_diffrn_reflns_limit_k_max 18
_diffrn_reflns_limit_k_min -18
_diffrn_reflns_limit_l_max 19
_diffrn_reflns_limit_l_min -19
_diffrn_reflns_number 29644
_diffrn_reflns_point_group_measured_fraction_full 0.997
_diffrn_reflns_point_group_measured_fraction_max 0.965
_diffrn_reflns_theta_full 25.242
_diffrn_reflns_theta_max 27.515
_diffrn_reflns_theta_min 1.435
_exptl_absorpt_coefficient_mu 0.125
_exptl_absorpt_correction_type multi-scan
_exptl_crystal_colour colorless
_exptl_crystal_density_diffrn 1.151
_exptl_crystal_description prism
_exptl_crystal_F_000 972
_exptl_crystal_size_max 0.420
_exptl_crystal_size_mid 0.230
_exptl_crystal_size_min 0.200
_exptl_transmission_factor_max 0.98
_exptl_transmission_factor_min 0.95
_refine_diff_density_max 0.376
_refine_diff_density_min -0.443
_refine_diff_density_rms 0.045
_refine_ls_extinction_method none
_refine_ls_goodness_of_fit_ref 1.047
_refine_ls_hydrogen_treatment constr
_refine_ls_matrix_type full
_refine_ls_number_parameters 634
_refine_ls_number_reflns 11615
_refine_ls_number_restraints 609
_refine_ls_restrained_S_all 1.075
_refine_ls_R_factor_all 0.1129
_refine_ls_R_factor_gt 0.0636
_refine_ls_shift/su_max 0.000
_refine_ls_shift/su_mean 0.000
_refine_ls_structure_factor_coef Fsqd
_refine_ls_weighting_details 'w=1/[\s^2^(Fo^2^)+(0.1011P)^2^+0.4257P] where P=(Fo^2^+2Fc^2^)/3'
_refine_ls_weighting_scheme calc
_refine_ls_wR_factor_gt 0.1777
_refine_ls_wR_factor_ref 0.2081
_reflns_Friedel_coverage 0.000
_reflns_number_gt 6321
_reflns_number_total 11615
_reflns_threshold_expression 'I > 2\s(I)'
_cod_data_source_file d1ra09284g2.cif
_cod_data_source_block 2104163_0m
_cod_database_code 7244499
_shelx_shelxl_version_number 2014/7
_shelx_space_group_comment
; 
The symmetry employed for this shelxl refinement is uniquely defined 
by the following loop, which should always be used as a source of 
symmetry information in preference to the above space-group names. 
They are only intended as comments. 
;
_shelx_estimated_absorpt_t_min 0.949
_shelx_estimated_absorpt_t_max 0.975

loop_
_space_group_symop_operation_xyz
'x, y, z'
'-x, -y, -z'

loop_
_atom_site_label
_atom_site_type_symbol
_atom_site_fract_x
_atom_site_fract_y
_atom_site_fract_z
_atom_site_U_iso_or_equiv
_atom_site_adp_type
_atom_site_occupancy
_atom_site_site_symmetry_order
_atom_site_calc_flag
_atom_site_refinement_flags_posn
_atom_site_refinement_flags_adp
_atom_site_refinement_flags_occupancy
_atom_site_disorder_assembly
_atom_site_disorder_group
O5 O 0.46888(11) 0.51696(13) 0.36246(11) 0.0559(4) Uani 1 1 d . U . . .
O3 O 0.87210(13) 0.16080(12) 0.52644(10) 0.0558(4) Uani 1 1 d . U . . .
O1 O 1.03657(12) 0.27401(14) 0.16514(12) 0.0629(4) Uani 1 1 d . U . . .
O7 O 0.63663(14) 0.59220(13) 0.00720(10) 0.0620(4) Uani 1 1 d . U . . .
O8 O 0.61832(15) 0.95197(14) -0.07904(12) 0.0717(5) Uani 1 1 d . U . . .
O4 O 0.97830(15) 0.29697(15) 0.70185(12) 0.0746(5) Uani 1 1 d . U . . .
O2 O 1.13650(15) -0.04882(16) 0.09647(15) 0.0823(6) Uani 1 1 d . U . . .
O6 O 0.26549(14) 0.33436(17) 0.38509(16) 0.0830(6) Uani 1 1 d . U . . .
C21 C 0.85138(15) 0.34790(16) 0.45131(13) 0.0395(4) Uani 1 1 d . U . . .
C7 C 0.72521(15) 0.50351(16) 0.19291(13) 0.0395(4) Uani 1 1 d . U . . .
C3 C 0.80293(15) 0.36469(16) 0.36107(13) 0.0388(4) Uani 1 1 d . U . . .
C11 C 0.91372(16) 0.20170(17) 0.19250(14) 0.0431(5) Uani 1 1 d . U . . .
C5 C 0.64897(15) 0.37158(17) 0.29349(13) 0.0403(4) Uani 1 1 d . U . . .
C31 C 0.54800(15) 0.35773(17) 0.31948(14) 0.0417(5) Uani 1 1 d . U . . .
C6 C 0.62455(15) 0.48937(16) 0.21749(13) 0.0413(5) Uani 1 1 d . U . . .
H6A H 0.5934 0.4992 0.1613 0.050 Uiso 1 1 calc R U . . .
H6B H 0.5737 0.5472 0.2402 0.050 Uiso 1 1 calc R U . . .
C1 C 0.83395(15) 0.29281(16) 0.22970(13) 0.0399(4) Uani 1 1 d . U . . .
C8 C 0.80521(16) 0.41297(17) 0.15530(14) 0.0429(5) Uani 1 1 d . U . . .
H8A H 0.8686 0.4223 0.1392 0.052 Uiso 1 1 calc R U . . .
H8B H 0.7753 0.4227 0.0985 0.052 Uiso 1 1 calc R U . . .
C22 C 0.88478(16) 0.24542(17) 0.53191(14) 0.0445(5) Uani 1 1 d . U . . .
C2 C 0.88167(15) 0.27696(16) 0.32008(13) 0.0400(4) Uani 1 1 d . U . . .
H2A H 0.9000 0.2012 0.3665 0.048 Uiso 1 1 calc R U . . .
H2B H 0.9458 0.2851 0.3058 0.048 Uiso 1 1 calc R U . . .
C41 C 0.69795(15) 0.62386(17) 0.11997(14) 0.0433(5) Uani 1 1 d . U . . .
C9 C 0.77480(15) 0.48266(16) 0.28458(13) 0.0413(5) Uani 1 1 d . U . . .
H9A H 0.8383 0.4920 0.2700 0.050 Uiso 1 1 calc R U . . .
H9B H 0.7257 0.5394 0.3091 0.050 Uiso 1 1 calc R U . . .
C4 C 0.70051(15) 0.35375(17) 0.38258(13) 0.0400(4) Uani 1 1 d . U . . .
H4A H 0.6514 0.4094 0.4082 0.048 Uiso 1 1 calc R U . . .
H4B H 0.7159 0.2792 0.4298 0.048 Uiso 1 1 calc R U . . .
C10 C 0.73091(15) 0.28235(17) 0.25535(14) 0.0417(5) Uani 1 1 d . U . . .
H10A H 0.7002 0.2903 0.1998 0.050 Uiso 1 1 calc R U . . .
H10B H 0.7475 0.2074 0.3025 0.050 Uiso 1 1 calc R U . . .
C36 C 0.53757(17) 0.27087(19) 0.31325(15) 0.0492(5) Uani 1 1 d . U . . .
H36 H 0.5946 0.2186 0.2935 0.059 Uiso 1 1 calc R U . . .
C26 C 0.86263(16) 0.43303(18) 0.45997(15) 0.0467(5) Uani 1 1 d . U . . .
H26 H 0.8417 0.5015 0.4085 0.056 Uiso 1 1 calc R U . . .
C12 C 1.01271(17) 0.19554(19) 0.16086(16) 0.0505(5) Uani 1 1 d . U . . .
C42 C 0.65219(17) 0.66570(18) 0.02935(15) 0.0483(5) Uani 1 1 d . U . . .
C16 C 0.89361(17) 0.11955(18) 0.18939(15) 0.0496(5) Uani 1 1 d . U . . .
H16 H 0.8290 0.1211 0.2093 0.060 Uiso 1 1 calc R U . . .
C44 C 0.64509(18) 0.84671(18) -0.01031(16) 0.0541(6) Uani 1 1 d . U . . .
C32 C 0.45913(16) 0.43413(18) 0.35103(15) 0.0463(5) Uani 1 1 d . U . . .
C23 C 0.92684(18) 0.23331(19) 0.61201(15) 0.0532(5) Uani 1 1 d . U . . .
H23 H 0.9495 0.1647 0.6635 0.064 Uiso 1 1 calc R U . . .
C25 C 0.90354(18) 0.42247(19) 0.54136(16) 0.0520(5) Uani 1 1 d . U . . .
H25 H 0.9087 0.4826 0.5441 0.062 Uiso 1 1 calc R U . . .
C35 C 0.44651(18) 0.2571(2) 0.33489(17) 0.0594(6) Uani 1 1 d . U . . .
H35 H 0.4435 0.1966 0.3306 0.071 Uiso 1 1 calc R U . . .
C43 C 0.62580(17) 0.77513(19) -0.03364(16) 0.0539(6) Uani 1 1 d . U . . .
H43 H 0.5947 0.8008 -0.0925 0.065 Uiso 1 1 calc R U . . .
C46 C 0.71469(17) 0.69965(18) 0.13953(16) 0.0518(5) Uani 1 1 d . U . . .
H46 H 0.7448 0.6755 0.1985 0.062 Uiso 1 1 calc R U . . .
C24 C 0.93599(18) 0.3211(2) 0.61713(16) 0.0524(5) Uani 1 1 d . U . . .
C45 C 0.68951(19) 0.80927(19) 0.07697(17) 0.0571(6) Uani 1 1 d . U . . .
H45 H 0.7025 0.8567 0.0939 0.068 Uiso 1 1 calc R U . . .
C34 C 0.36105(18) 0.3355(2) 0.36286(18) 0.0596(6) Uani 1 1 d . U . . .
C33 C 0.36779(17) 0.4228(2) 0.37103(17) 0.0570(6) Uani 1 1 d . U . . .
H33 H 0.3100 0.4750 0.3903 0.068 Uiso 1 1 calc R U . . .
C15 C 0.96438(19) 0.0340(2) 0.15810(16) 0.0557(6) Uani 1 1 d . U . . .
H15 H 0.9471 -0.0197 0.1574 0.067 Uiso 1 1 calc R U . . .
C14 C 1.05995(19) 0.0308(2) 0.12842(17) 0.0589(6) Uani 1 1 d . U . . .
C37 C 0.37984(19) 0.6048(2) 0.38175(19) 0.0633(6) Uani 1 1 d . U . . .
H37A H 0.3493 0.5737 0.4392 0.076 Uiso 1 1 calc R U . . .
H37B H 0.3266 0.6475 0.3304 0.076 Uiso 1 1 calc R U . . .
C13 C 1.08401(18) 0.1108(2) 0.12978(18) 0.0600(6) Uani 1 1 d . U . . .
H13 H 1.1489 0.1083 0.1096 0.072 Uiso 1 1 calc R U . . .
C27 C 0.8886(2) 0.0635(2) 0.60975(18) 0.0663(7) Uani 1 1 d . U . . .
H27A H 0.8476 0.0859 0.6598 0.080 Uiso 1 1 calc R U . . .
H27B H 0.9626 0.0201 0.6306 0.080 Uiso 1 1 calc R U . . .
C49 C 0.6235(2) 1.0342(2) -0.05488(19) 0.0687(7) Uani 1 1 d . U . . .
H49A H 0.6951 1.0084 -0.0347 0.082 Uiso 1 1 calc R U . . .
H49B H 0.5775 1.0471 -0.0040 0.082 Uiso 1 1 calc R U . . .
C47 C 0.5967(3) 0.6235(2) -0.08367(19) 0.0787(8) Uani 1 1 d . U . . .
H47A H 0.6326 0.6604 -0.1318 0.094 Uiso 1 1 calc R U . . .
H47B H 0.5217 0.6754 -0.0910 0.094 Uiso 1 1 calc R U . . .
C38 C 0.4174(2) 0.6795(2) 0.39247(19) 0.0696(7) Uani 1 1 d . U . . .
H38A H 0.4515 0.7058 0.3367 0.104 Uiso 1 1 calc R U . . .
H38B H 0.4665 0.6375 0.4460 0.104 Uiso 1 1 calc R U . . .
H38C H 0.3582 0.7433 0.4016 0.104 Uiso 1 1 calc R U . . .
C17 C 1.1212(2) 0.2902(3) 0.1148(2) 0.0855(9) Uani 1 1 d . U . . .
H17A H 1.1165 0.2975 0.0505 0.103 Uiso 1 1 calc R U . . .
H17B H 1.1880 0.2261 0.1443 0.103 Uiso 1 1 calc R U . . .
C29 C 0.9778(3) 0.3857(3) 0.7184(2) 0.0827(8) Uani 1 1 d . U . . .
H29A H 0.9070 0.4482 0.7080 0.099 Uiso 1 1 calc R U . . .
H29B H 1.0240 0.4130 0.6763 0.099 Uiso 1 1 calc R U . . .
C19 C 1.1184(2) -0.1364(2) 0.0977(2) 0.0824(8) Uani 1 1 d . U . . .
H19A H 1.0573 -0.1050 0.0568 0.099 Uiso 1 1 calc R U . . .
H19B H 1.1051 -0.1774 0.1611 0.099 Uiso 1 1 calc R U . . .
C28 C 0.8541(3) -0.0056(2) 0.5859(2) 0.0898(10) Uani 1 1 d . U . . .
H28A H 0.7810 0.0386 0.5647 0.135 Uiso 1 1 calc R U . . .
H28B H 0.8632 -0.0718 0.6408 0.135 Uiso 1 1 calc R U . . .
H28C H 0.8958 -0.0279 0.5368 0.135 Uiso 1 1 calc R U . . .
C50 C 0.5884(3) 1.1410(2) -0.1417(2) 0.0973(11) Uani 1 1 d . U . . .
H50A H 0.6363 1.1279 -0.1905 0.146 Uiso 1 1 calc R U . . .
H50B H 0.5876 1.1998 -0.1276 0.146 Uiso 1 1 calc R U . . .
H50C H 0.5187 1.1636 -0.1626 0.146 Uiso 1 1 calc R U . . .
C39 C 0.2549(2) 0.2420(3) 0.3884(3) 0.0976(10) Uani 1 1 d . U . . .
H39A H 0.3064 0.1720 0.4337 0.117 Uiso 1 1 calc R U . . .
H39B H 0.2656 0.2368 0.3270 0.117 Uiso 1 1 calc R U . . .
C18 C 1.1136(3) 0.3953(3) 0.1158(3) 0.1062(12) Uani 1 1 d . U . . .
H18A H 1.1692 0.4097 0.0806 0.159 Uiso 1 1 calc R U . . .
H18B H 1.1201 0.3863 0.1796 0.159 Uiso 1 1 calc R U . . .
H18C H 1.0465 0.4578 0.0876 0.159 Uiso 1 1 calc R U . . .
C30 C 1.0161(3) 0.3386(3) 0.8191(2) 0.1070(12) Uani 1 1 d . U . . .
H30A H 1.0793 0.2679 0.8320 0.160 Uiso 1 1 calc R U . . .
H30B H 0.9627 0.3265 0.8602 0.160 Uiso 1 1 calc R U . . .
H30C H 1.0308 0.3912 0.8296 0.160 Uiso 1 1 calc R U . . .
C20 C 1.2151(3) -0.2149(3) 0.0637(3) 0.1147(13) Uani 1 1 d . U . . .
H20A H 1.1986 -0.2639 0.0493 0.172 Uiso 1 1 calc R U . . .
H20B H 1.2707 -0.2596 0.1121 0.172 Uiso 1 1 calc R U . . .
H20C H 1.2375 -0.1712 0.0082 0.172 Uiso 1 1 calc R U . . .
C48 C 0.6157(3) 0.5175(3) -0.0924(2) 0.1146(13) Uani 1 1 d . U . . .
H48A H 0.5865 0.5359 -0.1522 0.172 Uiso 1 1 calc R U . . .
H48B H 0.5825 0.4800 -0.0426 0.172 Uiso 1 1 calc R U . . .
H48C H 0.6902 0.4685 -0.0880 0.172 Uiso 1 1 calc R U . . .
C40 C 0.1441(3) 0.2628(4) 0.4178(4) 0.1452(18) Uani 1 1 d . U . . .
H40A H 0.0949 0.3388 0.3802 0.218 Uiso 1 1 calc R U . . .
H40B H 0.1390 0.2526 0.4831 0.218 Uiso 1 1 calc R U . . .
H40C H 0.1282 0.2103 0.4087 0.218 Uiso 1 1 calc R U . . .
C1_1 C 0.5106(5) 0.0572(6) 0.6560(5) 0.213(4) Uani 0.695(4) 1 d DG U P A 1
H1_1 H 0.5823 0.0254 0.6453 0.256 Uiso 0.695(4) 1 calc R U P A 1
C2_1 C 0.4446(7) 0.1700(6) 0.6029(4) 0.181(3) Uani 0.695(4) 1 d DG U P A 1
H2_1 H 0.4722 0.2137 0.5566 0.217 Uiso 0.695(4) 1 calc R U P A 1
C3_1 C 0.3375(6) 0.2175(4) 0.6189(5) 0.196(3) Uani 0.695(4) 1 d DG U P A 1
H3_1 H 0.2934 0.2930 0.5833 0.235 Uiso 0.695(4) 1 calc R U P A 1
C4_1 C 0.2963(5) 0.1522(4) 0.6881(5) 0.191(3) Uani 0.695(4) 1 d DG U P A 1
H4_1 H 0.2246 0.1840 0.6988 0.230 Uiso 0.695(4) 1 calc R U P A 1
C5_1 C 0.3622(4) 0.0394(4) 0.7412(4) 0.156(2) Uani 0.695(4) 1 d DG U P A 1
N1_1 N 0.4694(4) -0.0081(4) 0.7252(5) 0.169(2) Uani 0.695(4) 1 d DG U P A 1
Cl1_1 Cl 0.3191(2) -0.0449(3) 0.82374(18) 0.2017(13) Uani 0.695(4) 1 d D U P A 1
C1A_1 C 0.2795(7) 0.1975(12) 0.6476(12) 0.194(5) Uani 0.305(4) 1 d DG U P A 2
H1A_1 H 0.2304 0.2708 0.6120 0.233 Uiso 0.305(4) 1 calc R U P A 2
C2A_1 C 0.2456(7) 0.1191(15) 0.7067(13) 0.180(5) Uani 0.305(4) 1 d DG U P A 2
H2A_1 H 0.1738 0.1399 0.7106 0.215 Uiso 0.305(4) 1 calc R U P A 2
C3A_1 C 0.3190(10) 0.0096(14) 0.7598(13) 0.186(5) Uani 0.305(4) 1 d DG U P A 2
H3A_1 H 0.2963 -0.0428 0.7993 0.223 Uiso 0.305(4) 1 calc R U P A 2
C4A_1 C 0.4263(9) -0.0215(10) 0.7539(11) 0.156(4) Uani 0.305(4) 1 d DG U P A 2
H4A_1 H 0.4754 -0.0948 0.7894 0.188 Uiso 0.305(4) 1 calc R U P A 2
C5A_1 C 0.4602(7) 0.0569(8) 0.6948(10) 0.179(4) Uani 0.305(4) 1 d DG U P A 2
N1A_1 N 0.3867(8) 0.1664(9) 0.6416(11) 0.198(4) Uani 0.305(4) 1 d DG U P A 2
Cl1A_1 Cl 0.5882(5) 0.0100(6) 0.6729(6) 0.219(3) Uani 0.305(4) 1 d D U P A 2

loop_
_atom_site_aniso_label
_atom_site_aniso_U_11
_atom_site_aniso_U_22
_atom_site_aniso_U_33
_atom_site_aniso_U_23
_atom_site_aniso_U_13
_atom_site_aniso_U_12
O5 0.0445(8) 0.0609(10) 0.0738(10) -0.0416(8) 0.0180(7) -0.0243(7)
O3 0.0750(11) 0.0433(8) 0.0479(8) -0.0102(7) -0.0121(7) -0.0279(8)
O1 0.0506(9) 0.0679(10) 0.0895(12) -0.0489(9) 0.0301(8) -0.0339(8)
O7 0.0817(11) 0.0558(10) 0.0432(9) -0.0137(7) -0.0095(8) -0.0284(9)
O8 0.0846(12) 0.0485(10) 0.0628(11) -0.0047(8) 0.0009(9) -0.0289(9)
O4 0.0999(14) 0.0739(12) 0.0620(10) -0.0255(9) -0.0205(9) -0.0424(10)
O2 0.0734(12) 0.0738(12) 0.1164(15) -0.0679(12) 0.0338(11) -0.0288(10)
O6 0.0539(10) 0.0902(13) 0.1319(17) -0.0610(12) 0.0301(10) -0.0454(10)
C21 0.0346(10) 0.0435(11) 0.0402(10) -0.0178(9) 0.0043(8) -0.0171(9)
C7 0.0381(10) 0.0393(10) 0.0353(10) -0.0134(8) 0.0043(8) -0.0148(8)
C3 0.0371(10) 0.0392(10) 0.0381(10) -0.0165(8) 0.0042(8) -0.0153(8)
C11 0.0411(11) 0.0455(11) 0.0405(11) -0.0198(9) 0.0029(8) -0.0158(9)
C5 0.0358(10) 0.0433(11) 0.0405(10) -0.0178(9) 0.0045(8) -0.0166(9)
C31 0.0361(10) 0.0483(11) 0.0400(10) -0.0180(9) 0.0035(8) -0.0184(9)
C6 0.0363(10) 0.0438(11) 0.0382(10) -0.0166(9) 0.0017(8) -0.0134(9)
C1 0.0343(10) 0.0433(11) 0.0404(10) -0.0197(9) 0.0067(8) -0.0149(8)
C8 0.0395(11) 0.0467(11) 0.0400(11) -0.0189(9) 0.0069(8) -0.0174(9)
C22 0.0456(11) 0.0408(11) 0.0462(11) -0.0178(9) -0.0006(9) -0.0173(9)
C2 0.0338(10) 0.0401(10) 0.0423(11) -0.0174(9) 0.0045(8) -0.0135(8)
C41 0.0385(11) 0.0425(11) 0.0414(11) -0.0147(9) 0.0074(8) -0.0157(9)
C9 0.0388(10) 0.0411(11) 0.0413(11) -0.0168(9) 0.0055(8) -0.0164(9)
C4 0.0381(10) 0.0415(11) 0.0376(10) -0.0165(8) 0.0052(8) -0.0159(9)
C10 0.0381(10) 0.0454(11) 0.0416(11) -0.0209(9) 0.0067(8) -0.0171(9)
C36 0.0432(12) 0.0511(12) 0.0528(12) -0.0221(10) 0.0065(9) -0.0205(10)
C26 0.0457(12) 0.0457(12) 0.0474(12) -0.0167(10) 0.0020(9) -0.0207(10)
C12 0.0448(12) 0.0519(13) 0.0582(13) -0.0290(11) 0.0134(10) -0.0214(10)
C42 0.0493(12) 0.0460(12) 0.0430(11) -0.0167(9) 0.0061(9) -0.0183(10)
C16 0.0455(12) 0.0534(13) 0.0532(12) -0.0277(10) 0.0073(10) -0.0205(10)
C44 0.0497(13) 0.0429(12) 0.0520(13) -0.0099(10) 0.0080(10) -0.0161(10)
C32 0.0423(11) 0.0529(12) 0.0482(12) -0.0243(10) 0.0087(9) -0.0230(10)
C23 0.0610(14) 0.0485(12) 0.0452(12) -0.0135(10) -0.0066(10) -0.0225(11)
C25 0.0581(13) 0.0514(13) 0.0557(13) -0.0238(11) 0.0026(10) -0.0293(11)
C35 0.0555(14) 0.0618(14) 0.0714(15) -0.0299(12) 0.0087(12) -0.0327(12)
C43 0.0500(13) 0.0524(13) 0.0429(12) -0.0123(10) 0.0033(10) -0.0164(11)
C46 0.0512(13) 0.0484(13) 0.0488(12) -0.0147(10) 0.0015(10) -0.0204(10)
C24 0.0530(13) 0.0599(14) 0.0496(12) -0.0238(11) -0.0042(10) -0.0257(11)
C45 0.0607(14) 0.0488(13) 0.0593(14) -0.0168(11) 0.0048(11) -0.0270(11)
C34 0.0422(12) 0.0695(15) 0.0774(16) -0.0348(13) 0.0114(11) -0.0303(11)
C33 0.0399(12) 0.0663(15) 0.0696(15) -0.0359(12) 0.0153(10) -0.0235(11)
C15 0.0587(14) 0.0552(13) 0.0590(14) -0.0319(11) 0.0066(11) -0.0233(11)
C14 0.0565(14) 0.0558(14) 0.0639(14) -0.0369(12) 0.0140(11) -0.0172(11)
C37 0.0544(14) 0.0611(15) 0.0709(16) -0.0361(13) 0.0129(12) -0.0179(12)
C13 0.0468(13) 0.0627(14) 0.0751(16) -0.0414(13) 0.0201(11) -0.0210(11)
C27 0.0846(18) 0.0482(13) 0.0601(15) -0.0076(11) -0.0144(13) -0.0317(13)
C49 0.0609(15) 0.0454(13) 0.0781(17) -0.0114(12) 0.0121(13) -0.0205(12)
C47 0.099(2) 0.0738(18) 0.0554(15) -0.0176(13) -0.0197(14) -0.0330(16)
C38 0.0825(18) 0.0601(15) 0.0670(16) -0.0317(13) 0.0196(14) -0.0319(14)
C17 0.0737(18) 0.089(2) 0.122(2) -0.0644(19) 0.0493(17) -0.0515(16)
C29 0.103(2) 0.0850(19) 0.0821(19) -0.0386(16) -0.0162(16) -0.0483(17)
C19 0.091(2) 0.0656(17) 0.095(2) -0.0535(16) 0.0189(16) -0.0248(15)
C28 0.121(3) 0.0587(17) 0.092(2) -0.0123(15) -0.0197(19) -0.0495(18)
C50 0.092(2) 0.0545(17) 0.110(3) -0.0004(16) 0.0016(19) -0.0318(16)
C39 0.0694(18) 0.106(2) 0.163(3) -0.082(2) 0.0394(19) -0.0584(18)
C18 0.101(2) 0.102(2) 0.157(3) -0.077(2) 0.062(2) -0.071(2)
C30 0.133(3) 0.120(3) 0.094(2) -0.055(2) -0.025(2) -0.057(2)
C20 0.110(3) 0.090(2) 0.151(3) -0.087(2) 0.023(2) -0.023(2)
C48 0.175(4) 0.084(2) 0.085(2) -0.0310(19) -0.041(2) -0.048(2)
C40 0.092(3) 0.154(4) 0.274(6) -0.140(4) 0.078(3) -0.092(3)
C1_1 0.232(7) 0.177(5) 0.212(6) -0.067(5) 0.001(5) -0.083(5)
C2_1 0.248(7) 0.159(5) 0.165(6) -0.062(4) -0.005(5) -0.112(5)
C3_1 0.249(7) 0.167(5) 0.156(6) -0.073(4) 0.002(5) -0.073(5)
C4_1 0.243(6) 0.171(5) 0.156(5) -0.075(4) 0.008(5) -0.082(4)
C5_1 0.231(6) 0.148(4) 0.150(4) -0.079(4) 0.012(4) -0.115(4)
N1_1 0.209(5) 0.157(4) 0.178(5) -0.071(4) 0.013(4) -0.106(4)
Cl1_1 0.271(3) 0.270(3) 0.166(2) -0.099(2) 0.0348(19) -0.194(3)
C1A_1 0.242(7) 0.171(6) 0.164(6) -0.070(6) 0.006(6) -0.085(6)
C2A_1 0.232(7) 0.164(6) 0.163(6) -0.079(5) 0.000(6) -0.090(6)
C3A_1 0.250(7) 0.172(6) 0.157(6) -0.074(5) 0.017(6) -0.105(6)
C4A_1 0.218(7) 0.157(5) 0.154(6) -0.082(5) 0.021(6) -0.116(5)
C5A_1 0.227(6) 0.159(5) 0.177(5) -0.080(5) 0.009(5) -0.095(5)
N1A_1 0.240(7) 0.172(5) 0.173(6) -0.068(5) 0.005(5) -0.085(5)
Cl1A_1 0.198(6) 0.212(5) 0.296(7) -0.154(5) 0.068(5) -0.102(4)

loop_
_atom_type_symbol
_atom_type_description
_atom_type_scat_dispersion_real
_atom_type_scat_dispersion_imag
_atom_type_scat_source
C C 0.0033 0.0016 'International Tables Vol C Tables 4.2.6.8 and 6.1.1.4'
H H 0.0000 0.0000 'International Tables Vol C Tables 4.2.6.8 and 6.1.1.4'
N N 0.0061 0.0033 'International Tables Vol C Tables 4.2.6.8 and 6.1.1.4'
O O 0.0106 0.0060 'International Tables Vol C Tables 4.2.6.8 and 6.1.1.4'
Cl Cl 0.1484 0.1585 'International Tables Vol C Tables 4.2.6.8 and 6.1.1.4'

loop_
_geom_angle_atom_site_label_1
_geom_angle_atom_site_label_2
_geom_angle_atom_site_label_3
_geom_angle
_geom_angle_site_symmetry_1
_geom_angle_site_symmetry_3
_geom_angle_publ_flag
C32 O5 C37 120.21(18) . . ?
C22 O3 C27 118.90(17) . . ?
C12 O1 C17 119.79(18) . . ?
C42 O7 C47 121.09(18) . . ?
C44 O8 C49 118.1(2) . . ?
C24 O4 C29 118.7(2) . . ?
C14 O2 C19 118.3(2) . . ?
C34 O6 C39 118.8(2) . . ?
C26 C21 C22 115.50(18) . . ?
C26 C21 C3 122.08(17) . . ?
C22 C21 C3 122.40(17) . . ?
C6 C7 C8 109.50(17) . . ?
C6 C7 C41 109.92(15) . . ?
C8 C7 C41 111.20(16) . . ?
C6 C7 C9 107.99(15) . . ?
C8 C7 C9 107.67(16) . . ?
C41 C7 C9 110.48(17) . . ?
C4 C3 C9 107.21(15) . . ?
C4 C3 C21 110.04(15) . . ?
C9 C3 C21 111.65(16) . . ?
C4 C3 C2 109.94(16) . . ?
C9 C3 C2 107.47(16) . . ?
C21 C3 C2 110.45(15) . . ?
C16 C11 C12 115.52(18) . . ?
C16 C11 C1 122.01(18) . . ?
C12 C11 C1 122.47(18) . . ?
C31 C5 C6 111.10(15) . . ?
C31 C5 C4 109.23(15) . . ?
C6 C5 C4 110.08(16) . . ?
C31 C5 C10 111.59(17) . . ?
C6 C5 C10 107.82(16) . . ?
C4 C5 C10 106.94(16) . . ?
C36 C31 C32 115.68(19) . . ?
C36 C31 C5 122.52(18) . . ?
C32 C31 C5 121.80(18) . . ?
C7 C6 C5 110.92(15) . . ?
C7 C6 H6A 109.5 . . ?
C5 C6 H6A 109.5 . . ?
C7 C6 H6B 109.5 . . ?
C5 C6 H6B 109.5 . . ?
H6A C6 H6B 108.0 . . ?
C11 C1 C2 109.33(15) . . ?
C11 C1 C10 111.24(16) . . ?
C2 C1 C10 107.49(15) . . ?
C11 C1 C8 111.11(16) . . ?
C2 C1 C8 109.67(16) . . ?
C10 C1 C8 107.91(15) . . ?
C7 C8 C1 110.79(16) . . ?
C7 C8 H8A 109.5 . . ?
C1 C8 H8A 109.5 . . ?
C7 C8 H8B 109.5 . . ?
C1 C8 H8B 109.5 . . ?
H8A C8 H8B 108.1 . . ?
O3 C22 C23 122.02(19) . . ?
O3 C22 C21 116.89(18) . . ?
C23 C22 C21 121.08(19) . . ?
C3 C2 C1 110.93(15) . . ?
C3 C2 H2A 109.5 . . ?
C1 C2 H2A 109.5 . . ?
C3 C2 H2B 109.5 . . ?
C1 C2 H2B 109.5 . . ?
H2A C2 H2B 108.0 . . ?
C46 C41 C42 115.08(19) . . ?
C46 C41 C7 122.18(19) . . ?
C42 C41 C7 122.73(19) . . ?
C3 C9 C7 113.42(16) . . ?
C3 C9 H9A 108.9 . . ?
C7 C9 H9A 108.9 . . ?
C3 C9 H9B 108.9 . . ?
C7 C9 H9B 108.9 . . ?
H9A C9 H9B 107.7 . . ?
C3 C4 C5 111.50(15) . . ?
C3 C4 H4A 109.3 . . ?
C5 C4 H4A 109.3 . . ?
C3 C4 H4B 109.3 . . ?
C5 C4 H4B 109.3 . . ?
H4A C4 H4B 108.0 . . ?
C5 C10 C1 112.99(16) . . ?
C5 C10 H10A 109.0 . . ?
C1 C10 H10A 109.0 . . ?
C5 C10 H10B 109.0 . . ?
C1 C10 H10B 109.0 . . ?
H10A C10 H10B 107.8 . . ?
C31 C36 C35 123.9(2) . . ?
C31 C36 H36 118.1 . . ?
C35 C36 H36 118.1 . . ?
C21 C26 C25 124.0(2) . . ?
C21 C26 H26 118.0 . . ?
C25 C26 H26 118.0 . . ?
O1 C12 C13 121.6(2) . . ?
O1 C12 C11 117.19(18) . . ?
C13 C12 C11 121.2(2) . . ?
O7 C42 C43 122.0(2) . . ?
O7 C42 C41 116.50(18) . . ?
C43 C42 C41 121.5(2) . . ?
C11 C16 C15 124.0(2) . . ?
C11 C16 H16 118.0 . . ?
C15 C16 H16 118.0 . . ?
O8 C44 C45 124.8(2) . . ?
O8 C44 C43 115.7(2) . . ?
C45 C44 C43 119.5(2) . . ?
O5 C32 C33 121.84(19) . . ?
O5 C32 C31 117.04(18) . . ?
C33 C32 C31 121.1(2) . . ?
C22 C23 C24 121.1(2) . . ?
C22 C23 H23 119.4 . . ?
C24 C23 H23 119.4 . . ?
C24 C25 C26 118.3(2) . . ?
C24 C25 H25 120.8 . . ?
C26 C25 H25 120.8 . . ?
C34 C35 C36 118.2(2) . . ?
C34 C35 H35 120.9 . . ?
C36 C35 H35 120.9 . . ?
C44 C43 C42 120.8(2) . . ?
C44 C43 H43 119.6 . . ?
C42 C43 H43 119.6 . . ?
C41 C46 C45 124.2(2) . . ?
C41 C46 H46 117.9 . . ?
C45 C46 H46 117.9 . . ?
C25 C24 O4 125.4(2) . . ?
C25 C24 C23 120.0(2) . . ?
O4 C24 C23 114.6(2) . . ?
C44 C45 C46 118.9(2) . . ?
C44 C45 H45 120.5 . . ?
C46 C45 H45 120.5 . . ?
C33 C34 O6 114.8(2) . . ?
C33 C34 C35 120.1(2) . . ?
O6 C34 C35 125.0(2) . . ?
C34 C33 C32 121.0(2) . . ?
C34 C33 H33 119.5 . . ?
C32 C33 H33 119.5 . . ?
C14 C15 C16 118.5(2) . . ?
C14 C15 H15 120.7 . . ?
C16 C15 H15 120.7 . . ?
C15 C14 O2 124.4(2) . . ?
C15 C14 C13 119.9(2) . . ?
O2 C14 C13 115.7(2) . . ?
O5 C37 C38 106.9(2) . . ?
O5 C37 H37A 110.3 . . ?
C38 C37 H37A 110.3 . . ?
O5 C37 H37B 110.3 . . ?
C38 C37 H37B 110.3 . . ?
H37A C37 H37B 108.6 . . ?
C14 C13 C12 120.9(2) . . ?
C14 C13 H13 119.6 . . ?
C12 C13 H13 119.6 . . ?
O3 C27 C28 107.0(2) . . ?
O3 C27 H27A 110.3 . . ?
C28 C27 H27A 110.3 . . ?
O3 C27 H27B 110.3 . . ?
C28 C27 H27B 110.3 . . ?
H27A C27 H27B 108.6 . . ?
O8 C49 C50 106.8(3) . . ?
O8 C49 H49A 110.4 . . ?
C50 C49 H49A 110.4 . . ?
O8 C49 H49B 110.4 . . ?
C50 C49 H49B 110.4 . . ?
H49A C49 H49B 108.6 . . ?
O7 C47 C48 107.1(2) . . ?
O7 C47 H47A 110.3 . . ?
C48 C47 H47A 110.3 . . ?
O7 C47 H47B 110.3 . . ?
C48 C47 H47B 110.3 . . ?
H47A C47 H47B 108.5 . . ?
C37 C38 H38A 109.5 . . ?
C37 C38 H38B 109.5 . . ?
H38A C38 H38B 109.5 . . ?
C37 C38 H38C 109.5 . . ?
H38A C38 H38C 109.5 . . ?
H38B C38 H38C 109.5 . . ?
O1 C17 C18 107.4(2) . . ?
O1 C17 H17A 110.2 . . ?
C18 C17 H17A 110.2 . . ?
O1 C17 H17B 110.2 . . ?
C18 C17 H17B 110.2 . . ?
H17A C17 H17B 108.5 . . ?
O4 C29 C30 107.1(3) . . ?
O4 C29 H29A 110.3 . . ?
C30 C29 H29A 110.3 . . ?
O4 C29 H29B 110.3 . . ?
C30 C29 H29B 110.3 . . ?
H29A C29 H29B 108.6 . . ?
O2 C19 C20 108.1(3) . . ?
O2 C19 H19A 110.1 . . ?
C20 C19 H19A 110.1 . . ?
O2 C19 H19B 110.1 . . ?
C20 C19 H19B 110.1 . . ?
H19A C19 H19B 108.4 . . ?
C27 C28 H28A 109.5 . . ?
C27 C28 H28B 109.5 . . ?
H28A C28 H28B 109.5 . . ?
C27 C28 H28C 109.5 . . ?
H28A C28 H28C 109.5 . . ?
H28B C28 H28C 109.5 . . ?
C49 C50 H50A 109.5 . . ?
C49 C50 H50B 109.5 . . ?
H50A C50 H50B 109.5 . . ?
C49 C50 H50C 109.5 . . ?
H50A C50 H50C 109.5 . . ?
H50B C50 H50C 109.5 . . ?
O6 C39 C40 106.5(2) . . ?
O6 C39 H39A 110.4 . . ?
C40 C39 H39A 110.4 . . ?
O6 C39 H39B 110.4 . . ?
C40 C39 H39B 110.4 . . ?
H39A C39 H39B 108.6 . . ?
C17 C18 H18A 109.5 . . ?
C17 C18 H18B 109.5 . . ?
H18A C18 H18B 109.5 . . ?
C17 C18 H18C 109.5 . . ?
H18A C18 H18C 109.5 . . ?
H18B C18 H18C 109.5 . . ?
C29 C30 H30A 109.5 . . ?
C29 C30 H30B 109.5 . . ?
H30A C30 H30B 109.5 . . ?
C29 C30 H30C 109.5 . . ?
H30A C30 H30C 109.5 . . ?
H30B C30 H30C 109.5 . . ?
C19 C20 H20A 109.5 . . ?
C19 C20 H20B 109.5 . . ?
H20A C20 H20B 109.5 . . ?
C19 C20 H20C 109.5 . . ?
H20A C20 H20C 109.5 . . ?
H20B C20 H20C 109.5 . . ?
C47 C48 H48A 109.5 . . ?
C47 C48 H48B 109.5 . . ?
H48A C48 H48B 109.5 . . ?
C47 C48 H48C 109.5 . . ?
H48A C48 H48C 109.5 . . ?
H48B C48 H48C 109.5 . . ?
C39 C40 H40A 109.5 . . ?
C39 C40 H40B 109.5 . . ?
H40A C40 H40B 109.5 . . ?
C39 C40 H40C 109.5 . . ?
H40A C40 H40C 109.5 . . ?
H40B C40 H40C 109.5 . . ?
C2_1 C1_1 N1_1 120.0 . . ?
C2_1 C1_1 H1_1 120.0 . . ?
N1_1 C1_1 H1_1 120.0 . . ?
C1_1 C2_1 C3_1 120.0 . . ?
C1_1 C2_1 H2_1 120.0 . . ?
C3_1 C2_1 H2_1 120.0 . . ?
C4_1 C3_1 C2_1 120.0 . . ?
C4_1 C3_1 H3_1 120.0 . . ?
C2_1 C3_1 H3_1 120.0 . . ?
C5_1 C4_1 C3_1 120.0 . . ?
C5_1 C4_1 H4_1 120.0 . . ?
C3_1 C4_1 H4_1 120.0 . . ?
C4_1 C5_1 N1_1 120.0 . . ?
C4_1 C5_1 Cl1_1 123.0(3) . . ?
N1_1 C5_1 Cl1_1 116.9(3) . . ?
C5_1 N1_1 C1_1 120.0 . . ?
C2A_1 C1A_1 N1A_1 120.0 . . ?
C2A_1 C1A_1 H1A_1 120.0 . . ?
N1A_1 C1A_1 H1A_1 120.0 . . ?
C1A_1 C2A_1 C3A_1 120.0 . . ?
C1A_1 C2A_1 H2A_1 120.0 . . ?
C3A_1 C2A_1 H2A_1 120.0 . . ?
C2A_1 C3A_1 C4A_1 120.0 . . ?
C2A_1 C3A_1 H3A_1 120.0 . . ?
C4A_1 C3A_1 H3A_1 120.0 . . ?
C5A_1 C4A_1 C3A_1 120.0 . . ?
C5A_1 C4A_1 H4A_1 120.0 . . ?
C3A_1 C4A_1 H4A_1 120.0 . . ?
N1A_1 C5A_1 C4A_1 120.0 . . ?
N1A_1 C5A_1 Cl1A_1 120.6(4) . . ?
C4A_1 C5A_1 Cl1A_1 118.2(4) . . ?
C5A_1 N1A_1 C1A_1 120.0 . . ?

loop_
_geom_bond_atom_site_label_1
_geom_bond_atom_site_label_2
_geom_bond_distance
_geom_bond_site_symmetry_2
_geom_bond_publ_flag
O5 C32 1.358(3) . ?
O5 C37 1.413(3) . ?
O3 C22 1.363(2) . ?
O3 C27 1.423(3) . ?
O1 C12 1.367(3) . ?
O1 C17 1.412(3) . ?
O7 C42 1.364(3) . ?
O7 C47 1.417(3) . ?
O8 C44 1.368(3) . ?
O8 C49 1.425(3) . ?
O4 C24 1.376(3) . ?
O4 C29 1.410(3) . ?
O2 C14 1.372(3) . ?
O2 C19 1.409(3) . ?
O6 C34 1.377(3) . ?
O6 C39 1.402(3) . ?
C21 C26 1.382(3) . ?
C21 C22 1.418(3) . ?
C21 C3 1.540(3) . ?
C7 C6 1.534(3) . ?
C7 C8 1.540(3) . ?
C7 C41 1.542(3) . ?
C7 C9 1.544(3) . ?
C3 C4 1.534(3) . ?
C3 C9 1.535(3) . ?
C3 C2 1.541(3) . ?
C11 C16 1.377(3) . ?
C11 C12 1.411(3) . ?
C11 C1 1.540(3) . ?
C5 C31 1.537(3) . ?
C5 C6 1.539(3) . ?
C5 C4 1.541(3) . ?
C5 C10 1.541(3) . ?
C31 C36 1.383(3) . ?
C31 C32 1.417(3) . ?
C6 H6A 0.9700 . ?
C6 H6B 0.9700 . ?
C1 C2 1.542(3) . ?
C1 C10 1.543(3) . ?
C1 C8 1.544(3) . ?
C8 H8A 0.9700 . ?
C8 H8B 0.9700 . ?
C22 C23 1.377(3) . ?
C2 H2A 0.9700 . ?
C2 H2B 0.9700 . ?
C41 C46 1.383(3) . ?
C41 C42 1.412(3) . ?
C9 H9A 0.9700 . ?
C9 H9B 0.9700 . ?
C4 H4A 0.9700 . ?
C4 H4B 0.9700 . ?
C10 H10A 0.9700 . ?
C10 H10B 0.9700 . ?
C36 C35 1.394(3) . ?
C36 H36 0.9300 . ?
C26 C25 1.398(3) . ?
C26 H26 0.9300 . ?
C12 C13 1.388(3) . ?
C42 C43 1.383(3) . ?
C16 C15 1.397(3) . ?
C16 H16 0.9300 . ?
C44 C45 1.371(3) . ?
C44 C43 1.380(3) . ?
C32 C33 1.380(3) . ?
C23 C24 1.378(3) . ?
C23 H23 0.9300 . ?
C25 C24 1.373(3) . ?
C25 H25 0.9300 . ?
C35 C34 1.380(3) . ?
C35 H35 0.9300 . ?
C43 H43 0.9300 . ?
C46 C45 1.386(3) . ?
C46 H46 0.9300 . ?
C45 H45 0.9300 . ?
C34 C33 1.374(3) . ?
C33 H33 0.9300 . ?
C15 C14 1.372(3) . ?
C15 H15 0.9300 . ?
C14 C13 1.372(3) . ?
C37 C38 1.497(3) . ?
C37 H37A 0.9700 . ?
C37 H37B 0.9700 . ?
C13 H13 0.9300 . ?
C27 C28 1.493(4) . ?
C27 H27A 0.9700 . ?
C27 H27B 0.9700 . ?
C49 C50 1.501(4) . ?
C49 H49A 0.9700 . ?
C49 H49B 0.9700 . ?
C47 C48 1.490(4) . ?
C47 H47A 0.9700 . ?
C47 H47B 0.9700 . ?
C38 H38A 0.9600 . ?
C38 H38B 0.9600 . ?
C38 H38C 0.9600 . ?
C17 C18 1.485(4) . ?
C17 H17A 0.9700 . ?
C17 H17B 0.9700 . ?
C29 C30 1.502(4) . ?
C29 H29A 0.9700 . ?
C29 H29B 0.9700 . ?
C19 C20 1.506(4) . ?
C19 H19A 0.9700 . ?
C19 H19B 0.9700 . ?
C28 H28A 0.9600 . ?
C28 H28B 0.9600 . ?
C28 H28C 0.9600 . ?
C50 H50A 0.9600 . ?
C50 H50B 0.9600 . ?
C50 H50C 0.9600 . ?
C39 C40 1.512(4) . ?
C39 H39A 0.9700 . ?
C39 H39B 0.9700 . ?
C18 H18A 0.9600 . ?
C18 H18B 0.9600 . ?
C18 H18C 0.9600 . ?
C30 H30A 0.9600 . ?
C30 H30B 0.9600 . ?
C30 H30C 0.9600 . ?
C20 H20A 0.9600 . ?
C20 H20B 0.9600 . ?
C20 H20C 0.9600 . ?
C48 H48A 0.9600 . ?
C48 H48B 0.9600 . ?
C48 H48C 0.9600 . ?
C40 H40A 0.9600 . ?
C40 H40B 0.9600 . ?
C40 H40C 0.9600 . ?
C1_1 C2_1 1.3900 . ?
C1_1 N1_1 1.3900 . ?
C1_1 H1_1 0.9300 . ?
C2_1 C3_1 1.3900 . ?
C2_1 H2_1 0.9300 . ?
C3_1 C4_1 1.3900 . ?
C3_1 H3_1 0.9300 . ?
C4_1 C5_1 1.3900 . ?
C4_1 H4_1 0.9300 . ?
C5_1 N1_1 1.3900 . ?
C5_1 Cl1_1 1.658(5) . ?
C1A_1 C2A_1 1.3900 . ?
C1A_1 N1A_1 1.3900 . ?
C1A_1 H1A_1 0.9300 . ?
C2A_1 C3A_1 1.3900 . ?
C2A_1 H2A_1 0.9300 . ?
C3A_1 C4A_1 1.3900 . ?
C3A_1 H3A_1 0.9300 . ?
C4A_1 C5A_1 1.3900 . ?
C4A_1 H4A_1 0.9300 . ?
C5A_1 N1A_1 1.3900 . ?
C5A_1 Cl1A_1 1.669(7) . ?

loop_
_geom_torsion_atom_site_label_1
_geom_torsion_atom_site_label_2
_geom_torsion_atom_site_label_3
_geom_torsion_atom_site_label_4
_geom_torsion
_geom_torsion_site_symmetry_1
_geom_torsion_site_symmetry_2
_geom_torsion_site_symmetry_3
_geom_torsion_site_symmetry_4
_geom_torsion_publ_flag
C26 C21 C3 C4 -116.6(2) . . . . ?
C22 C21 C3 C4 61.6(2) . . . . ?
C26 C21 C3 C9 2.3(3) . . . . ?
C22 C21 C3 C9 -179.44(17) . . . . ?
C26 C21 C3 C2 121.8(2) . . . . ?
C22 C21 C3 C2 -59.9(2) . . . . ?
C6 C5 C31 C36 123.7(2) . . . . ?
C4 C5 C31 C36 -114.7(2) . . . . ?
C10 C5 C31 C36 3.3(3) . . . . ?
C6 C5 C31 C32 -56.0(2) . . . . ?
C4 C5 C31 C32 65.6(2) . . . . ?
C10 C5 C31 C32 -176.35(18) . . . . ?
C8 C7 C6 C5 60.1(2) . . . . ?
C41 C7 C6 C5 -177.50(16) . . . . ?
C9 C7 C6 C5 -56.9(2) . . . . ?
C31 C5 C6 C7 179.11(15) . . . . ?
C4 C5 C6 C7 58.0(2) . . . . ?
C10 C5 C6 C7 -58.3(2) . . . . ?
C16 C11 C1 C2 115.1(2) . . . . ?
C12 C11 C1 C2 -63.9(2) . . . . ?
C16 C11 C1 C10 -3.5(3) . . . . ?
C12 C11 C1 C10 177.57(18) . . . . ?
C16 C11 C1 C8 -123.7(2) . . . . ?
C12 C11 C1 C8 57.3(3) . . . . ?
C6 C7 C8 C1 -59.7(2) . . . . ?
C41 C7 C8 C1 178.68(16) . . . . ?
C9 C7 C8 C1 57.5(2) . . . . ?
C11 C1 C8 C7 179.83(16) . . . . ?
C2 C1 C8 C7 -59.2(2) . . . . ?
C10 C1 C8 C7 57.6(2) . . . . ?
C27 O3 C22 C23 9.1(3) . . . . ?
C27 O3 C22 C21 -170.2(2) . . . . ?
C26 C21 C22 O3 178.32(17) . . . . ?
C3 C21 C22 O3 0.0(3) . . . . ?
C26 C21 C22 C23 -1.0(3) . . . . ?
C3 C21 C22 C23 -179.32(19) . . . . ?
C4 C3 C2 C1 58.3(2) . . . . ?
C9 C3 C2 C1 -58.1(2) . . . . ?
C21 C3 C2 C1 179.91(16) . . . . ?
C11 C1 C2 C3 -178.47(16) . . . . ?
C10 C1 C2 C3 -57.6(2) . . . . ?
C8 C1 C2 C3 59.5(2) . . . . ?
C6 C7 C41 C46 117.3(2) . . . . ?
C8 C7 C41 C46 -121.3(2) . . . . ?
C9 C7 C41 C46 -1.8(3) . . . . ?
C6 C7 C41 C42 -61.3(2) . . . . ?
C8 C7 C41 C42 60.1(2) . . . . ?
C9 C7 C41 C42 179.59(17) . . . . ?
C4 C3 C9 C7 -59.0(2) . . . . ?
C21 C3 C9 C7 -179.62(15) . . . . ?
C2 C3 C9 C7 59.1(2) . . . . ?
C6 C7 C9 C3 59.1(2) . . . . ?
C8 C7 C9 C3 -59.0(2) . . . . ?
C41 C7 C9 C3 179.35(15) . . . . ?
C9 C3 C4 C5 57.7(2) . . . . ?
C21 C3 C4 C5 179.28(15) . . . . ?
C2 C3 C4 C5 -58.9(2) . . . . ?
C31 C5 C4 C3 179.06(15) . . . . ?
C6 C5 C4 C3 -58.7(2) . . . . ?
C10 C5 C4 C3 58.2(2) . . . . ?
C31 C5 C10 C1 -179.27(15) . . . . ?
C6 C5 C10 C1 58.5(2) . . . . ?
C4 C5 C10 C1 -59.9(2) . . . . ?
C11 C1 C10 C5 179.66(16) . . . . ?
C2 C1 C10 C5 60.0(2) . . . . ?
C8 C1 C10 C5 -58.2(2) . . . . ?
C32 C31 C36 C35 0.7(3) . . . . ?
C5 C31 C36 C35 -179.0(2) . . . . ?
C22 C21 C26 C25 -0.1(3) . . . . ?
C3 C21 C26 C25 178.24(19) . . . . ?
C17 O1 C12 C13 17.3(4) . . . . ?
C17 O1 C12 C11 -164.9(2) . . . . ?
C16 C11 C12 O1 -178.40(19) . . . . ?
C1 C11 C12 O1 0.6(3) . . . . ?
C16 C11 C12 C13 -0.5(3) . . . . ?
C1 C11 C12 C13 178.5(2) . . . . ?
C47 O7 C42 C43 2.8(3) . . . . ?
C47 O7 C42 C41 -176.5(2) . . . . ?
C46 C41 C42 O7 178.72(18) . . . . ?
C7 C41 C42 O7 -2.6(3) . . . . ?
C46 C41 C42 C43 -0.6(3) . . . . ?
C7 C41 C42 C43 178.12(19) . . . . ?
C12 C11 C16 C15 0.4(3) . . . . ?
C1 C11 C16 C15 -178.6(2) . . . . ?
C49 O8 C44 C45 -8.8(3) . . . . ?
C49 O8 C44 C43 171.9(2) . . . . ?
C37 O5 C32 C33 -9.6(3) . . . . ?
C37 O5 C32 C31 171.74(19) . . . . ?
C36 C31 C32 O5 176.75(18) . . . . ?
C5 C31 C32 O5 -3.6(3) . . . . ?
C36 C31 C32 C33 -1.9(3) . . . . ?
C5 C31 C32 C33 177.78(19) . . . . ?
O3 C22 C23 C24 -178.0(2) . . . . ?
C21 C22 C23 C24 1.3(3) . . . . ?
C21 C26 C25 C24 0.9(3) . . . . ?
C31 C36 C35 C34 1.0(4) . . . . ?
O8 C44 C43 C42 178.3(2) . . . . ?
C45 C44 C43 C42 -1.0(3) . . . . ?
O7 C42 C43 C44 -178.2(2) . . . . ?
C41 C42 C43 C44 1.1(3) . . . . ?
C42 C41 C46 C45 0.1(3) . . . . ?
C7 C41 C46 C45 -178.7(2) . . . . ?
C26 C25 C24 O4 179.7(2) . . . . ?
C26 C25 C24 C23 -0.6(3) . . . . ?
C29 O4 C24 C25 8.1(4) . . . . ?
C29 O4 C24 C23 -171.6(2) . . . . ?
C22 C23 C24 C25 -0.4(3) . . . . ?
C22 C23 C24 O4 179.3(2) . . . . ?
O8 C44 C45 C46 -178.8(2) . . . . ?
C43 C44 C45 C46 0.5(3) . . . . ?
C41 C46 C45 C44 0.0(3) . . . . ?
C39 O6 C34 C33 -173.4(3) . . . . ?
C39 O6 C34 C35 6.1(4) . . . . ?
C36 C35 C34 C33 -1.6(4) . . . . ?
C36 C35 C34 O6 179.0(2) . . . . ?
O6 C34 C33 C32 179.9(2) . . . . ?
C35 C34 C33 C32 0.4(4) . . . . ?
O5 C32 C33 C34 -177.2(2) . . . . ?
C31 C32 C33 C34 1.4(4) . . . . ?
C11 C16 C15 C14 -0.1(4) . . . . ?
C16 C15 C14 O2 179.7(2) . . . . ?
C16 C15 C14 C13 -0.1(4) . . . . ?
C19 O2 C14 C15 -2.8(4) . . . . ?
C19 O2 C14 C13 177.0(2) . . . . ?
C32 O5 C37 C38 178.71(19) . . . . ?
C15 C14 C13 C12 0.0(4) . . . . ?
O2 C14 C13 C12 -179.9(2) . . . . ?
O1 C12 C13 C14 178.1(2) . . . . ?
C11 C12 C13 C14 0.4(4) . . . . ?
C22 O3 C27 C28 171.8(2) . . . . ?
C44 O8 C49 C50 -178.9(2) . . . . ?
C42 O7 C47 C48 165.5(3) . . . . ?
C12 O1 C17 C18 168.0(3) . . . . ?
C24 O4 C29 C30 173.3(2) . . . . ?
C14 O2 C19 C20 -177.5(3) . . . . ?
C34 O6 C39 C40 178.0(3) . . . . ?
N1_1 C1_1 C2_1 C3_1 0.0 . . . . ?
C1_1 C2_1 C3_1 C4_1 0.0 . . . . ?
C2_1 C3_1 C4_1 C5_1 0.0 . . . . ?
C3_1 C4_1 C5_1 N1_1 0.0 . . . . ?
C3_1 C4_1 C5_1 Cl1_1 -178.9(5) . . . . ?
C4_1 C5_1 N1_1 C1_1 0.0 . . . . ?
Cl1_1 C5_1 N1_1 C1_1 179.0(5) . . . . ?
C2_1 C1_1 N1_1 C5_1 0.0 . . . . ?
N1A_1 C1A_1 C2A_1 C3A_1 0.0 . . . . ?
C1A_1 C2A_1 C3A_1 C4A_1 0.0 . . . . ?
C2A_1 C3A_1 C4A_1 C5A_1 0.0 . . . . ?
C3A_1 C4A_1 C5A_1 N1A_1 0.0 . . . . ?
C3A_1 C4A_1 C5A_1 Cl1A_1 -167.7(13) . . . . ?
C4A_1 C5A_1 N1A_1 C1A_1 0.0 . . . . ?
Cl1A_1 C5A_1 N1A_1 C1A_1 167.4(13) . . . . ?
C2A_1 C1A_1 N1A_1 C5A_1 0.0 . . . . ?
